data_4129552
loop_
_publ_author_name
'Prack, Ernest'
'O'Keefe, Christopher A'
'Moore, Jeremy K.'
'Lai, Angel'
'Lough, Alan J.'
'Macdonald, Peter M.'
'Conradi, Mark S.'
'Schurko, Robert W.'
'Fekl, Ulrich'

_publ_section_title
;
 A Molecular Rotor Possessing an H-M-H &quot;Spoke&quot; on a P-M-P
 &quot;Axle&quot;: A Platinum(II) trans-Dihydride Spins Rapidly Even at 75
 K.
;
_journal_issue 42
_journal_name_full 'Journal of the American Chemical Society'
_journal_page_first 13464
_journal_page_last 13467
_journal_paper_doi 10.1021/jacs.5b08213
_journal_volume 137
_journal_year 2015
_chemical_formula_moiety 'C24 H56 P2 Pt'
_chemical_formula_sum 'C24 H56 P2 Pt'
_chemical_formula_weight 601.71
_space_group_crystal_system monoclinic
_space_group_IT_number 14
_space_group_name_Hall '-P 2yn'
_space_group_name_H-M_alt 'P 1 21/n 1'
_atom_sites_solution_hydrogens mixed
_audit_creation_method SHELXL-2014/7
_cell_angle_alpha 90
_cell_angle_beta 94.717(3)
_cell_angle_gamma 90
_cell_formula_units_Z 2
_cell_length_a 8.4834(12)
_cell_length_b 13.6675(19)
_cell_length_c 11.9574(16)
_cell_measurement_reflns_used 9940
_cell_measurement_temperature 147(2)
_cell_measurement_theta_max 27.52
_cell_measurement_theta_min 2.27
_cell_volume 1381.7(3)
_computing_cell_refinement APEX2
_computing_data_collection 'APEX2 (Bruker, 2014)'
_computing_data_reduction 'SAINT (Bruker, 2014)'
_computing_molecular_graphics 'PLATON (Spek, 2009)'
_computing_publication_material 'SHELXTL (Sheldrick, 2008)'
_computing_structure_refinement 'SHELXL-2014/7 (Sheldrick, 2015)'
_computing_structure_solution 'SHELXT (Sheldrick, 2008)'
_diffrn_ambient_temperature 147(2)
_diffrn_measured_fraction_theta_full 1.000
_diffrn_measured_fraction_theta_max 0.999
_diffrn_measurement_device_type 'Bruker Kappa APEX-DUO CCD'
_diffrn_measurement_method '\f and \w scans'
_diffrn_radiation_type MoK\a
_diffrn_radiation_wavelength 0.71073
_diffrn_reflns_av_R_equivalents 0.0492
_diffrn_reflns_av_unetI/netI 0.0152
_diffrn_reflns_Laue_measured_fraction_full 1.000
_diffrn_reflns_Laue_measured_fraction_max 0.999
_diffrn_reflns_limit_h_max 10
_diffrn_reflns_limit_h_min -11
_diffrn_reflns_limit_k_max 17
_diffrn_reflns_limit_k_min -17
_diffrn_reflns_limit_l_max 15
_diffrn_reflns_limit_l_min -15
_diffrn_reflns_number 69610
_diffrn_reflns_point_group_measured_fraction_full 1.000
_diffrn_reflns_point_group_measured_fraction_max 0.999
_diffrn_reflns_theta_full 25.242
_diffrn_reflns_theta_max 27.558
_diffrn_reflns_theta_min 2.267
_diffrn_source 'sealed tube with Bruker Triumph monochormator'
_exptl_absorpt_coefficient_mu 5.201
_exptl_absorpt_correction_T_max 0.7456
_exptl_absorpt_correction_T_min 0.5745
_exptl_absorpt_correction_type multi-scan
_exptl_absorpt_process_details 'SADABS (Sheldrick, 1996)'
_exptl_crystal_colour colourless
_exptl_crystal_density_diffrn 1.446
_exptl_crystal_description needle
_exptl_crystal_F_000 616
_exptl_crystal_size_max 0.200
_exptl_crystal_size_mid 0.070
_exptl_crystal_size_min 0.060
_refine_diff_density_max 0.456
_refine_diff_density_min -0.415
_refine_diff_density_rms 0.066
_refine_ls_extinction_method none
_refine_ls_goodness_of_fit_ref 1.071
_refine_ls_hydrogen_treatment mixed
_refine_ls_matrix_type full
_refine_ls_number_parameters 137
_refine_ls_number_reflns 3185
_refine_ls_number_restraints 0
_refine_ls_restrained_S_all 1.071
_refine_ls_R_factor_all 0.0197
_refine_ls_R_factor_gt 0.0136
_refine_ls_shift/su_max 0.003
_refine_ls_shift/su_mean 0.000
_refine_ls_structure_factor_coef Fsqd
_refine_ls_weighting_details 'w=1/[\s^2^(Fo^2^)+(0.0059P)^2^+1.1770P] where P=(Fo^2^+2Fc^2^)/3'
_refine_ls_weighting_scheme calc
_refine_ls_wR_factor_gt 0.0278
_refine_ls_wR_factor_ref 0.0302
_reflns_Friedel_coverage 0.000
_reflns_number_gt 2658
_reflns_number_total 3185
_reflns_threshold_expression 'I > 2\s(I)'
_cod_data_source_file ja5b08213_si_002.cif
_cod_data_source_block d1389
_cod_original_sg_symbol_H-M 'P 21/n'
_cod_database_code 4129552
_shelx_shelxl_version_number 2014/7
_shelx_space_group_comment
; 
The symmetry employed for this shelxl refinement is uniquely defined 
by the following loop, which should always be used as a source of 
symmetry information in preference to the above space-group names. 
They are only intended as comments. 
;
_shelx_estimated_absorpt_t_min 0.423
_shelx_estimated_absorpt_t_max 0.745

loop_
_space_group_symop_operation_xyz
'x, y, z'
'-x+1/2, y+1/2, -z+1/2'
'-x, -y, -z'
'x-1/2, -y-1/2, z-1/2'

loop_
_atom_site_label
_atom_site_type_symbol
_atom_site_fract_x
_atom_site_fract_y
_atom_site_fract_z
_atom_site_U_iso_or_equiv
_atom_site_adp_type
_atom_site_occupancy
_atom_site_site_symmetry_order
_atom_site_calc_flag
_atom_site_refinement_flags_posn
_atom_site_refinement_flags_adp
_atom_site_refinement_flags_occupancy
Pt1 Pt 0.5000 0.5000 0.5000 0.01640(3) Uani 1 2 d S . P
H1PT H 0.344(5) 0.517(3) 0.475(3) 0.110(14) Uiso 1 1 d . . .
P1 P 0.44519(5) 0.39230(3) 0.63697(4) 0.01632(9) Uani 1 1 d . . .
C1 C 0.5276(3) 0.26485(15) 0.61045(18) 0.0267(4) Uani 1 1 d . . .
C2 C 0.4233(3) 0.21540(18) 0.5155(2) 0.0434(6) Uani 1 1 d . . .
H2A H 0.4757 0.1560 0.4914 0.065 Uiso 1 1 calc R U .
H2B H 0.4068 0.2605 0.4519 0.065 Uiso 1 1 calc R U .
H2C H 0.3209 0.1982 0.5425 0.065 Uiso 1 1 calc R U .
C3 C 0.5411(3) 0.19587(16) 0.7121(2) 0.0393(6) Uani 1 1 d . . .
H3A H 0.5719 0.1305 0.6882 0.059 Uiso 1 1 calc R U .
H3B H 0.4388 0.1921 0.7444 0.059 Uiso 1 1 calc R U .
H3C H 0.6213 0.2209 0.7685 0.059 Uiso 1 1 calc R U .
C4 C 0.6916(3) 0.2735(2) 0.5655(2) 0.0419(6) Uani 1 1 d . . .
H4A H 0.7312 0.2081 0.5492 0.063 Uiso 1 1 calc R U .
H4B H 0.7648 0.3053 0.6220 0.063 Uiso 1 1 calc R U .
H4C H 0.6836 0.3127 0.4966 0.063 Uiso 1 1 calc R U .
C5 C 0.5402(2) 0.43716(15) 0.77811(17) 0.0250(4) Uani 1 1 d . . .
C6 C 0.4807(3) 0.38965(18) 0.88311(17) 0.0350(5) Uani 1 1 d . . .
H6A H 0.5449 0.4125 0.9499 0.052 Uiso 1 1 calc R U .
H6B H 0.4892 0.3183 0.8775 0.052 Uiso 1 1 calc R U .
H6C H 0.3699 0.4078 0.8890 0.052 Uiso 1 1 calc R U .
C7 C 0.5176(3) 0.54867(18) 0.7859(2) 0.0465(7) Uani 1 1 d . . .
H7A H 0.5785 0.5735 0.8532 0.070 Uiso 1 1 calc R U .
H7B H 0.4053 0.5634 0.7904 0.070 Uiso 1 1 calc R U .
H7C H 0.5548 0.5800 0.7192 0.070 Uiso 1 1 calc R U .
C8 C 0.7197(3) 0.42166(19) 0.78158(19) 0.0368(5) Uani 1 1 d . . .
H8A H 0.7710 0.4543 0.8478 0.055 Uiso 1 1 calc R U .
H8B H 0.7595 0.4493 0.7137 0.055 Uiso 1 1 calc R U .
H8C H 0.7431 0.3515 0.7854 0.055 Uiso 1 1 calc R U .
C9 C 0.2229(2) 0.38047(16) 0.64859(18) 0.0264(4) Uani 1 1 d . . .
C10 C 0.1716(3) 0.29411(19) 0.7201(2) 0.0420(6) Uani 1 1 d . . .
H10A H 0.0574 0.2977 0.7269 0.063 Uiso 1 1 calc R U .
H10B H 0.2278 0.2974 0.7950 0.063 Uiso 1 1 calc R U .
H10C H 0.1970 0.2323 0.6841 0.063 Uiso 1 1 calc R U .
C11 C 0.1618(3) 0.47550(17) 0.6976(2) 0.0390(6) Uani 1 1 d . . .
H11A H 0.0459 0.4755 0.6901 0.059 Uiso 1 1 calc R U .
H11B H 0.2011 0.5315 0.6569 0.059 Uiso 1 1 calc R U .
H11C H 0.1995 0.4802 0.7771 0.059 Uiso 1 1 calc R U .
C12 C 0.1368(3) 0.3712(2) 0.5307(2) 0.0454(6) Uani 1 1 d . . .
H12A H 0.0224 0.3764 0.5360 0.068 Uiso 1 1 calc R U .
H12B H 0.1613 0.3076 0.4985 0.068 Uiso 1 1 calc R U .
H12C H 0.1717 0.4236 0.4826 0.068 Uiso 1 1 calc R U .

loop_
_atom_site_aniso_label
_atom_site_aniso_U_11
_atom_site_aniso_U_22
_atom_site_aniso_U_33
_atom_site_aniso_U_23
_atom_site_aniso_U_13
_atom_site_aniso_U_12
Pt1 0.01717(5) 0.01734(5) 0.01484(5) 0.00401(4) 0.00216(3) -0.00108(4)
P1 0.0174(2) 0.0160(2) 0.0158(2) 0.00292(19) 0.00269(16) -0.00101(18)
C1 0.0332(11) 0.0216(10) 0.0260(11) 0.0004(8) 0.0059(8) 0.0040(8)
C2 0.0612(17) 0.0278(12) 0.0406(15) -0.0118(11) 0.0012(12) -0.0011(11)
C3 0.0544(16) 0.0238(12) 0.0408(14) 0.0084(10) 0.0109(11) 0.0120(10)
C4 0.0410(14) 0.0492(15) 0.0373(14) -0.0020(12) 0.0146(10) 0.0161(12)
C5 0.0320(11) 0.0234(10) 0.0191(10) -0.0006(8) -0.0012(8) -0.0043(8)
C6 0.0474(14) 0.0405(13) 0.0172(11) 0.0001(10) 0.0037(9) 0.0005(11)
C7 0.0642(18) 0.0271(13) 0.0464(16) -0.0086(11) -0.0065(13) -0.0078(12)
C8 0.0303(12) 0.0496(15) 0.0288(12) 0.0058(11) -0.0085(9) -0.0097(10)
C9 0.0185(10) 0.0297(11) 0.0315(11) 0.0071(9) 0.0041(8) -0.0019(8)
C10 0.0271(12) 0.0431(14) 0.0569(17) 0.0169(12) 0.0092(11) -0.0101(10)
C11 0.0284(12) 0.0421(15) 0.0484(15) 0.0078(11) 0.0144(10) 0.0108(10)
C12 0.0265(12) 0.0601(17) 0.0472(15) 0.0048(13) -0.0119(10) -0.0041(11)

loop_
_atom_type_symbol
_atom_type_description
_atom_type_scat_dispersion_real
_atom_type_scat_dispersion_imag
_atom_type_scat_source
C C 0.0033 0.0016 'International Tables Vol C Tables 4.2.6.8 and 6.1.1.4'
H H 0.0000 0.0000 'International Tables Vol C Tables 4.2.6.8 and 6.1.1.4'
P P 0.1023 0.0942 'International Tables Vol C Tables 4.2.6.8 and 6.1.1.4'
Pt Pt -1.7033 8.3905 'International Tables Vol C Tables 4.2.6.8 and 6.1.1.4'

loop_
_geom_angle_atom_site_label_1
_geom_angle_atom_site_label_2
_geom_angle_atom_site_label_3
_geom_angle
_geom_angle_site_symmetry_1
P1 Pt1 P1 179.999(16) 3_666
P1 Pt1 H1PT 89.0(16) 3_666
P1 Pt1 H1PT 91.0(16) .
C9 P1 C5 108.09(9) .
C9 P1 C1 108.15(9) .
C5 P1 C1 107.77(9) .
C9 P1 Pt1 111.61(7) .
C5 P1 Pt1 109.36(7) .
C1 P1 Pt1 111.72(7) .
C3 C1 C4 108.26(19) .
C3 C1 C2 108.42(19) .
C4 C1 C2 104.95(19) .
C3 C1 P1 115.63(15) .
C4 C1 P1 109.96(15) .
C2 C1 P1 109.07(15) .
C1 C2 H2A 109.5 .
C1 C2 H2B 109.5 .
H2A C2 H2B 109.5 .
C1 C2 H2C 109.5 .
H2A C2 H2C 109.5 .
H2B C2 H2C 109.5 .
C1 C3 H3A 109.5 .
C1 C3 H3B 109.5 .
H3A C3 H3B 109.5 .
C1 C3 H3C 109.5 .
H3A C3 H3C 109.5 .
H3B C3 H3C 109.5 .
C1 C4 H4A 109.5 .
C1 C4 H4B 109.5 .
H4A C4 H4B 109.5 .
C1 C4 H4C 109.5 .
H4A C4 H4C 109.5 .
H4B C4 H4C 109.5 .
C8 C5 C6 108.17(18) .
C8 C5 C7 105.25(19) .
C6 C5 C7 108.54(19) .
C8 C5 P1 108.98(15) .
C6 C5 P1 116.32(15) .
C7 C5 P1 109.00(15) .
C5 C6 H6A 109.5 .
C5 C6 H6B 109.5 .
H6A C6 H6B 109.5 .
C5 C6 H6C 109.5 .
H6A C6 H6C 109.5 .
H6B C6 H6C 109.5 .
C5 C7 H7A 109.5 .
C5 C7 H7B 109.5 .
H7A C7 H7B 109.5 .
C5 C7 H7C 109.5 .
H7A C7 H7C 109.5 .
H7B C7 H7C 109.5 .
C5 C8 H8A 109.5 .
C5 C8 H8B 109.5 .
H8A C8 H8B 109.5 .
C5 C8 H8C 109.5 .
H8A C8 H8C 109.5 .
H8B C8 H8C 109.5 .
C11 C9 C12 105.68(19) .
C11 C9 C10 108.49(18) .
C12 C9 C10 108.11(19) .
C11 C9 P1 108.84(15) .
C12 C9 P1 109.74(15) .
C10 C9 P1 115.52(15) .
C9 C10 H10A 109.5 .
C9 C10 H10B 109.5 .
H10A C10 H10B 109.5 .
C9 C10 H10C 109.5 .
H10A C10 H10C 109.5 .
H10B C10 H10C 109.5 .
C9 C11 H11A 109.5 .
C9 C11 H11B 109.5 .
H11A C11 H11B 109.5 .
C9 C11 H11C 109.5 .
H11A C11 H11C 109.5 .
H11B C11 H11C 109.5 .
C9 C12 H12A 109.5 .
C9 C12 H12B 109.5 .
H12A C12 H12B 109.5 .
C9 C12 H12C 109.5 .
H12A C12 H12C 109.5 .
H12B C12 H12C 109.5 .

loop_
_geom_bond_atom_site_label_1
_geom_bond_atom_site_label_2
_geom_bond_distance
_geom_bond_site_symmetry_2
Pt1 P1 2.2782(5) 3_666
Pt1 P1 2.2783(5) .
Pt1 H1PT 1.35(4) .
P1 C9 1.909(2) .
P1 C5 1.911(2) .
P1 C1 1.913(2) .
C1 C3 1.535(3) .
C1 C4 1.537(3) .
C1 C2 1.538(3) .
C2 H2A 0.9800 .
C2 H2B 0.9800 .
C2 H2C 0.9800 .
C3 H3A 0.9800 .
C3 H3B 0.9800 .
C3 H3C 0.9800 .
C4 H4A 0.9800 .
C4 H4B 0.9800 .
C4 H4C 0.9800 .
C5 C8 1.534(3) .
C5 C6 1.535(3) .
C5 C7 1.540(3) .
C6 H6A 0.9800 .
C6 H6B 0.9800 .
C6 H6C 0.9800 .
C7 H7A 0.9800 .
C7 H7B 0.9800 .
C7 H7C 0.9800 .
C8 H8A 0.9800 .
C8 H8B 0.9800 .
C8 H8C 0.9800 .
C9 C11 1.532(3) .
C9 C12 1.539(3) .
C9 C10 1.541(3) .
C10 H10A 0.9800 .
C10 H10B 0.9800 .
C10 H10C 0.9800 .
C11 H11A 0.9800 .
C11 H11B 0.9800 .
C11 H11C 0.9800 .
C12 H12A 0.9800 .
C12 H12B 0.9800 .
C12 H12C 0.9800 .
